data_2224639
loop_
_publ_author_name
'Fun, Hoong-Kun'
'Quah, Ching Kheng'
'Isloor, Arun M.'
'Sunil, Dhanya'
'Shetty, Prakash'

_publ_section_title
;
 2-(2-Chlorophenoxy)acetohydrazide
;
_journal_coeditor_code HB5257
_journal_issue 1
_journal_name_full 'Acta Crystallographica Section E'
_journal_page_first o31
_journal_page_last o32
_journal_paper_doi 10.1107/S1600536809051356
_journal_volume 66
_journal_year 2010
_chemical_formula_iupac 'C8 H9 Cl N2 O2'
_chemical_formula_moiety 'C8 H9 Cl N2 O2'
_chemical_formula_sum 'C8 H9 Cl N2 O2'
_chemical_formula_weight 200.62
_chemical_name_systematic
;
2-(2-Chlorophenoxy)acetohydrazide
;
_space_group_IT_number 14
_symmetry_cell_setting monoclinic
_symmetry_space_group_name_Hall '-P 2ybc'
_symmetry_space_group_name_H-M 'P 1 21/c 1'
_atom_sites_solution_hydrogens geom
_atom_sites_solution_primary direct
_atom_sites_solution_secondary difmap
_audit_creation_method SHELXL-97
_cell_angle_alpha 90.00
_cell_angle_beta 117.269(2)
_cell_angle_gamma 90.00
_cell_formula_units_Z 4
_cell_length_a 15.2384(5)
_cell_length_b 3.92690(10)
_cell_length_c 16.8843(6)
_cell_measurement_reflns_used 3388
_cell_measurement_temperature 100.00(10)
_cell_measurement_theta_max 30.07
_cell_measurement_theta_min 2.43
_cell_volume 898.07(5)
_computing_cell_refinement 'SAINT (Bruker, 2005)'
_computing_data_collection 'APEX2 (Bruker, 2005)'
_computing_data_reduction 'SAINT (Bruker, 2005)'
_computing_molecular_graphics 'SHELXTL (Sheldrick, 2008)'
_computing_publication_material
;
SHELXTL (Sheldrick, 2008)  and PLATON (Spek, 2009)
;
_computing_structure_refinement 'SHELXTL (Sheldrick, 2008)'
_computing_structure_solution 'SHELXTL (Sheldrick, 2008)'
_diffrn_ambient_temperature 100
_diffrn_measured_fraction_theta_full 0.994
_diffrn_measured_fraction_theta_max 0.994
_diffrn_measurement_device_type
;
Bruker SMART APEXII CCD
;
_diffrn_measurement_method '\f and \w scans'
_diffrn_radiation_monochromator graphite
_diffrn_radiation_source 'fine-focus sealed tube'
_diffrn_radiation_type MoK\a
_diffrn_radiation_wavelength 0.71073
_diffrn_reflns_av_R_equivalents 0.0502
_diffrn_reflns_av_sigmaI/netI 0.0485
_diffrn_reflns_limit_h_max 20
_diffrn_reflns_limit_h_min -21
_diffrn_reflns_limit_k_max 4
_diffrn_reflns_limit_k_min -5
_diffrn_reflns_limit_l_max 23
_diffrn_reflns_limit_l_min -22
_diffrn_reflns_number 11351
_diffrn_reflns_theta_full 30.20
_diffrn_reflns_theta_max 30.20
_diffrn_reflns_theta_min 1.50
_diffrn_standards_number 0
_exptl_absorpt_coefficient_mu 0.392
_exptl_absorpt_correction_T_max 0.965
_exptl_absorpt_correction_T_min 0.897
_exptl_absorpt_correction_type multi-scan
_exptl_absorpt_process_details '<i>SADABS</i> (Bruker, 2005)'
_exptl_crystal_colour colourless
_exptl_crystal_density_diffrn 1.484
_exptl_crystal_density_method 'not measured'
_exptl_crystal_description block
_exptl_crystal_F_000 416
_exptl_crystal_size_max 0.28
_exptl_crystal_size_mid 0.10
_exptl_crystal_size_min 0.09
_refine_diff_density_max 0.444
_refine_diff_density_min -0.295
_refine_ls_extinction_method none
_refine_ls_goodness_of_fit_ref 1.052
_refine_ls_hydrogen_treatment mixed
_refine_ls_matrix_type full
_refine_ls_number_parameters 130
_refine_ls_number_reflns 2662
_refine_ls_number_restraints 0
_refine_ls_restrained_S_all 1.052
_refine_ls_R_factor_all 0.0735
_refine_ls_R_factor_gt 0.0501
_refine_ls_shift/su_max_lt 0.001
_refine_ls_shift/su_mean <0.001
_refine_ls_structure_factor_coef Fsqd
_refine_ls_weighting_details 'calc w=1/[\s^2^(Fo^2^)+(0.0585P)^2^+0.3771P] where P=(Fo^2^+2Fc^2^)/3'
_refine_ls_weighting_scheme calc
_refine_ls_wR_factor_gt 0.1111
_refine_ls_wR_factor_ref 0.1212
_reflns_number_gt 2029
_reflns_number_total 2662
_reflns_threshold_expression I>2\s(I)
_cod_data_source_file hb5257.cif
_cod_data_source_block I
_cod_depositor_comments
;
The following automatic conversions were performed:
'_symmetry_cell_setting' value 'Monoclinic' changed to 'monoclinic'
according to '/home/saulius/struct/CIF-dictionaries/cif_core.dic'
dictionary named 'cif_core.dic' version 2.4.1 from 2010-06-29.

Automatic conversion script
Id: cif_fix_enum 1527 2010-12-29 10:47:43Z saulius 

The following automatic conversions were performed:

'_symmetry_cell_setting' value 'Monoclinic' changed to 'monoclinic'
according to /home/saulius/struct/CIF-dictionaries/cif_core.dic
dictionary named 'cif_core.dic' version 2.4.1 from 2010-06-29.

Automatic conversion script
Id: cif_fix_values 1715 2011-07-08 13:25:40Z adriana 
;
_cod_original_sg_symbol_H-M 'P 21/c'
_cod_database_code 2224639
_cod_database_fobs_code 2224639

loop_
_symmetry_equiv_pos_as_xyz
'x, y, z'
'-x, y+1/2, -z+1/2'
'-x, -y, -z'
'x, -y-1/2, z-1/2'

loop_
_atom_site_type_symbol
_atom_site_label
_atom_site_fract_x
_atom_site_fract_y
_atom_site_fract_z
_atom_site_U_iso_or_equiv
_atom_site_adp_type
_atom_site_calc_flag
_atom_site_refinement_flags
_atom_site_occupancy
_atom_site_disorder_assembly
_atom_site_disorder_group
Cl Cl1 0.69094(3) 0.22956(13) 0.86423(3) 0.02146(15) Uani d . 1 . .
O O1 0.83867(8) 0.0410(4) 0.81001(8) 0.0174(3) Uani d . 1 . .
O O2 1.09342(9) -0.0760(4) 0.87110(8) 0.0183(3) Uani d . 1 . .
N N1 1.01406(11) 0.2382(4) 0.93081(10) 0.0158(3) Uani d . 1 . .
N N2 1.10162(11) 0.3687(5) 1.00234(10) 0.0175(3) Uani d . 1 . .
C C1 0.72527(14) -0.1775(5) 0.66271(12) 0.0192(4) Uani d . 1 . .
H H1A 0.7768 -0.2398 0.6506 0.023 Uiso calc R 1 . .
C C2 0.62775(14) -0.2331(5) 0.59963(12) 0.0232(4) Uani d . 1 . .
H H2A 0.6144 -0.3314 0.5452 0.028 Uiso calc R 1 . .
C C3 0.55039(14) -0.1436(6) 0.61715(13) 0.0236(4) Uani d . 1 . .
H H3A 0.4855 -0.1815 0.5746 0.028 Uiso calc R 1 . .
C C4 0.57002(12) 0.0024(5) 0.69829(12) 0.0197(4) Uani d . 1 . .
H H4A 0.5185 0.0633 0.7105 0.024 Uiso calc R 1 . .
C C5 0.66699(13) 0.0571(5) 0.76107(12) 0.0177(4) Uani d . 1 . .
C C6 0.74518(12) -0.0283(5) 0.74390(11) 0.0161(4) Uani d . 1 . .
C C7 0.91785(12) -0.0685(5) 0.79289(11) 0.0154(4) Uani d . 1 . .
H H7A 0.9113 0.0356 0.7383 0.018 Uiso calc R 1 . .
H H7B 0.9149 -0.3137 0.7851 0.018 Uiso calc R 1 . .
C C8 1.01638(12) 0.0305(5) 0.86985(11) 0.0147(4) Uani d . 1 . .
H H1N1 0.9633(17) 0.307(5) 0.9322(14) 0.014(5) Uiso d . 1 . .
H H1N2 1.1345(16) 0.478(6) 0.9761(14) 0.018(6) Uiso d . 1 . .
H H2N2 1.1333(17) 0.195(6) 1.0302(16) 0.022(6) Uiso d . 1 . .

loop_
_atom_site_aniso_label
_atom_site_aniso_U_11
_atom_site_aniso_U_22
_atom_site_aniso_U_33
_atom_site_aniso_U_12
_atom_site_aniso_U_13
_atom_site_aniso_U_23
Cl1 0.0139(2) 0.0305(3) 0.0168(2) 0.00075(17) 0.00427(15) -0.00393(19)
O1 0.0092(5) 0.0272(8) 0.0117(6) -0.0005(5) 0.0012(4) -0.0029(5)
O2 0.0137(6) 0.0242(8) 0.0163(6) 0.0013(5) 0.0063(5) -0.0006(5)
N1 0.0092(6) 0.0219(8) 0.0123(7) 0.0002(6) 0.0016(5) -0.0024(6)
N2 0.0113(6) 0.0238(9) 0.0114(7) -0.0012(6) -0.0002(6) -0.0012(6)
C1 0.0177(8) 0.0214(10) 0.0142(8) -0.0010(7) 0.0035(7) -0.0001(7)
C2 0.0226(9) 0.0242(10) 0.0136(8) -0.0030(8) 0.0003(7) -0.0023(8)
C3 0.0145(8) 0.0259(11) 0.0201(9) -0.0035(7) -0.0011(7) -0.0010(8)
C4 0.0113(7) 0.0224(10) 0.0205(9) -0.0013(7) 0.0029(7) 0.0006(8)
C5 0.0154(8) 0.0184(10) 0.0140(8) -0.0007(7) 0.0023(6) 0.0002(7)
C6 0.0115(7) 0.0175(9) 0.0140(8) -0.0011(7) 0.0012(6) 0.0019(7)
C7 0.0124(7) 0.0195(10) 0.0116(7) -0.0005(7) 0.0031(6) -0.0007(7)
C8 0.0142(7) 0.0162(9) 0.0115(7) 0.0002(7) 0.0041(6) 0.0032(6)

loop_
_atom_type_symbol
_atom_type_description
_atom_type_scat_dispersion_real
_atom_type_scat_dispersion_imag
_atom_type_scat_source
C C 0.0033 0.0016 'International Tables Vol C Tables 4.2.6.8 and 6.1.1.4'
H H 0.0000 0.0000 'International Tables Vol C Tables 4.2.6.8 and 6.1.1.4'
N N 0.0061 0.0033 'International Tables Vol C Tables 4.2.6.8 and 6.1.1.4'
O O 0.0106 0.0060 'International Tables Vol C Tables 4.2.6.8 and 6.1.1.4'
Cl Cl 0.1484 0.1585 'International Tables Vol C Tables 4.2.6.8 and 6.1.1.4'

loop_
_geom_angle_atom_site_label_1
_geom_angle_atom_site_label_2
_geom_angle_atom_site_label_3
_geom_angle_site_symmetry_1
_geom_angle_site_symmetry_3
_geom_angle
_geom_angle_publ_flag
C6 O1 C7 . . 115.63(14) ?
C8 N1 N2 . . 122.15(15) ?
C8 N1 H1N1 . . 125.4(15) ?
N2 N1 H1N1 . . 112.5(15) ?
N1 N2 H1N2 . . 105.5(13) ?
N1 N2 H2N2 . . 104.8(16) ?
H1N2 N2 H2N2 . . 110(2) ?
C6 C1 C2 . . 119.63(18) ?
C6 C1 H1A . . 120.2 ?
C2 C1 H1A . . 120.2 ?
C3 C2 C1 . . 120.73(18) ?
C3 C2 H2A . . 119.6 ?
C1 C2 H2A . . 119.6 ?
C4 C3 C2 . . 119.78(17) ?
C4 C3 H3A . . 120.1 ?
C2 C3 H3A . . 120.1 ?
C5 C4 C3 . . 119.50(18) ?
C5 C4 H4A . . 120.3 ?
C3 C4 H4A . . 120.3 ?
C4 C5 C6 . . 121.25(17) ?
C4 C5 Cl1 . . 119.09(15) ?
C6 C5 Cl1 . . 119.65(13) ?
O1 C6 C5 . . 116.80(16) ?
O1 C6 C1 . . 124.09(17) ?
C5 C6 C1 . . 119.11(16) ?
O1 C7 C8 . . 110.19(14) ?
O1 C7 H7A . . 109.6 ?
C8 C7 H7A . . 109.6 ?
O1 C7 H7B . . 109.6 ?
C8 C7 H7B . . 109.6 ?
H7A C7 H7B . . 108.1 ?
O2 C8 N1 . . 123.86(16) ?
O2 C8 C7 . . 119.11(16) ?
N1 C8 C7 . . 117.00(15) ?

loop_
_geom_bond_atom_site_label_1
_geom_bond_atom_site_label_2
_geom_bond_site_symmetry_2
_geom_bond_distance
_geom_bond_publ_flag
Cl1 C5 . 1.7443(19) ?
O1 C6 . 1.3756(19) ?
O1 C7 . 1.430(2) ?
O2 C8 . 1.237(2) ?
N1 C8 . 1.326(2) ?
N1 N2 . 1.4231(19) ?
N1 H1N1 . 0.83(2) ?
N2 H1N2 . 0.91(2) ?
N2 H2N2 . 0.84(2) ?
C1 C6 . 1.391(3) ?
C1 C2 . 1.393(2) ?
C1 H1A . 0.9300 ?
C2 C3 . 1.386(3) ?
C2 H2A . 0.9300 ?
C3 C4 . 1.385(3) ?
C3 H3A . 0.9300 ?
C4 C5 . 1.385(2) ?
C4 H4A . 0.9300 ?
C5 C6 . 1.390(3) ?
C7 C8 . 1.519(2) ?
C7 H7A . 0.9700 ?
C7 H7B . 0.9700 ?

loop_
_geom_hbond_atom_site_label_D
_geom_hbond_atom_site_label_H
_geom_hbond_atom_site_label_A
_geom_hbond_site_symmetry_A
_geom_hbond_distance_DH
_geom_hbond_distance_HA
_geom_hbond_distance_DA
_geom_hbond_angle_DHA
_geom_hbond_publ_flag
N1 H1N1 N2 3_767 0.83(3) 2.20(2) 2.930(3) 148(2) yes
N2 H1N2 O2 1_565 0.91(3) 2.36(2) 3.070(2) 134(2) yes
C1 H1A O2 2_746 0.93 2.54 3.443(3) 164 yes
C7 H7A O2 2_756 0.97 2.37 3.317(2) 165 yes

loop_
_geom_torsion_atom_site_label_1
_geom_torsion_atom_site_label_2
_geom_torsion_atom_site_label_3
_geom_torsion_atom_site_label_4
_geom_torsion_site_symmetry_1
_geom_torsion_site_symmetry_2
_geom_torsion_site_symmetry_3
_geom_torsion_site_symmetry_4
_geom_torsion
_geom_torsion_publ_flag
C6 C1 C2 C3 . . . . -0.5(3) ?
C1 C2 C3 C4 . . . . -0.1(3) ?
C2 C3 C4 C5 . . . . 0.0(3) ?
C3 C4 C5 C6 . . . . 0.7(3) ?
C3 C4 C5 Cl1 . . . . -178.13(16) ?
C7 O1 C6 C5 . . . . 176.26(16) ?
C7 O1 C6 C1 . . . . -3.5(3) ?
C4 C5 C6 O1 . . . . 179.00(18) ?
Cl1 C5 C6 O1 . . . . -2.1(2) ?
C4 C5 C6 C1 . . . . -1.3(3) ?
Cl1 C5 C6 C1 . . . . 177.58(15) ?
C2 C1 C6 O1 . . . . -179.16(18) ?
C2 C1 C6 C5 . . . . 1.1(3) ?
C6 O1 C7 C8 . . . . 178.73(15) ?
N2 N1 C8 O2 . . . . 2.4(3) ?
N2 N1 C8 C7 . . . . -175.28(16) ?
O1 C7 C8 O2 . . . . 172.20(16) ?
O1 C7 C8 N1 . . . . -10.0(2) ?

loop_
_cod_related_entry_id
_cod_related_entry_database
_cod_related_entry_code
1 ChemSpider 157860
